data_7037883
loop_
_publ_author_name
'Qu, Jian'
'Song, Yinglin'
'Ji, Wei'
'Jing, Su'
'Zhu, Dunru'
'Huang, Wei'
'Zheng, Mengxi'
'Li, Yanle'
'Ma, Jing'

_publ_section_title
;
 Macrocyclic Se4N2[7,7]ferrocenophane and Se2N[10]ferrocenophane
 containing benzyl unit: synthesis, complexation, crystal structures,
 electrochemical and optical properties.
;
_journal_issue 8
_journal_name_full 'Dalton transactions (Cambridge, England : 2003)'
_journal_page_first 3417
_journal_page_last 3428
_journal_paper_doi 10.1039/c5dt04763c
_journal_volume 45
_journal_year 2016
_chemical_formula_sum 'C46 H52 Br2 Cu2 Fe2 N4 Se4'
_chemical_formula_weight 1375.35
_space_group_crystal_system monoclinic
_space_group_IT_number 14
_space_group_name_Hall '-P 2ybc'
_space_group_name_H-M_alt 'P 1 21/c 1'
_symmetry_space_group_name_Hall '-P 2ybc'
_symmetry_space_group_name_H-M 'P 1 21/c 1'
_atom_sites_solution_hydrogens mixed
_audit_creation_method SHELXL-2014/7
_audit_update_record
;
2015-11-30 deposited with the CCDC.
2016-01-04 downloaded from the CCDC.
;
_cell_angle_alpha 90
_cell_angle_beta 110.632(6)
_cell_angle_gamma 90
_cell_formula_units_Z 2
_cell_length_a 11.011(4)
_cell_length_b 20.894(8)
_cell_length_c 11.044(4)
_cell_measurement_reflns_used 2776
_cell_measurement_temperature 293(2)
_cell_measurement_theta_max 22.094
_cell_measurement_theta_min 2.203
_cell_volume 2377.9(15)
_computing_cell_refinement 'SAINT (Bruker, 2005)'
_computing_data_collection 'APEX2 (Bruker, 2005)'
_computing_data_reduction SAINT
_computing_molecular_graphics SHELXTL
_computing_publication_material SHELXTL
_computing_structure_refinement 'SHELXL-2014/7 (Sheldrick, 2014)'
_computing_structure_solution 'SHELXL-2014/7 (Sheldrick, 2014)'
_diffrn_ambient_temperature 293(2)
_diffrn_measured_fraction_theta_full 1.000
_diffrn_measured_fraction_theta_max 1.000
_diffrn_measurement_device_type 'Bruker Apex2 CCD'
_diffrn_measurement_method '\w scans'
_diffrn_radiation_type MoK\a
_diffrn_radiation_wavelength 0.71073
_diffrn_reflns_av_R_equivalents 0.1065
_diffrn_reflns_av_unetI/netI 0.0805
_diffrn_reflns_laue_measured_fraction_full 1.000
_diffrn_reflns_laue_measured_fraction_max 1.000
_diffrn_reflns_limit_h_max 13
_diffrn_reflns_limit_h_min -13
_diffrn_reflns_limit_k_max 24
_diffrn_reflns_limit_k_min -24
_diffrn_reflns_limit_l_max 13
_diffrn_reflns_limit_l_min -11
_diffrn_reflns_number 16503
_diffrn_reflns_point_group_measured_fraction_full 1.000
_diffrn_reflns_point_group_measured_fraction_max 1.000
_diffrn_reflns_theta_full 25.004
_diffrn_reflns_theta_max 25.004
_diffrn_reflns_theta_min 1.949
_diffrn_source 'fine-focus sealed tube'
_exptl_absorpt_coefficient_mu 6.259
_exptl_absorpt_correction_T_max 0.6343
_exptl_absorpt_correction_T_min 0.5205
_exptl_absorpt_correction_type multi-scan
_exptl_absorpt_process_details '(SADABS; Sheldrick, 2003)'
_exptl_crystal_colour orange
_exptl_crystal_density_diffrn 1.921
_exptl_crystal_density_method 'not measured'
_exptl_crystal_description diamond
_exptl_crystal_F_000 1344
_exptl_crystal_size_max 0.120
_exptl_crystal_size_mid 0.100
_exptl_crystal_size_min 0.080
_refine_diff_density_max 2.010
_refine_diff_density_min -0.854
_refine_diff_density_rms 0.207
_refine_ls_extinction_method none
_refine_ls_goodness_of_fit_ref 1.056
_refine_ls_hydrogen_treatment constr
_refine_ls_matrix_type full
_refine_ls_number_parameters 272
_refine_ls_number_reflns 4181
_refine_ls_number_restraints 14
_refine_ls_restrained_S_all 1.055
_refine_ls_R_factor_all 0.0896
_refine_ls_R_factor_gt 0.0604
_refine_ls_shift/su_max 0.000
_refine_ls_shift/su_mean 0.000
_refine_ls_structure_factor_coef Fsqd
_refine_ls_weighting_details 'w=1/[\s^2^(Fo^2^)+(0.0914P)^2^] where P=(Fo^2^+2Fc^2^)/3'
_refine_ls_weighting_scheme calc
_refine_ls_wR_factor_gt 0.1566
_refine_ls_wR_factor_ref 0.1672
_reflns_Friedel_coverage 0.000
_reflns_number_gt 2924
_reflns_number_total 4181
_reflns_threshold_expression 'I > 2\s(I)'
_cod_data_source_file c5dt04763c2.cif
_cod_data_source_block a01
_cod_depositor_comments 'Adding full bibliography for 7037881--7037887.cif.'
_cod_original_cell_volume 2377.9(16)
_cod_database_code 7037883
_shelx_shelxl_version_number 2014/7
_shelx_space_group_comment
;
The symmetry employed for this shelxl refinement is uniquely defined
by the following loop, which should always be used as a source of
symmetry information in preference to the above space-group names.
They are only intended as comments.
;
_shelx_estimated_absorpt_t_min 0.520
_shelx_estimated_absorpt_t_max 0.634

loop_
_space_group_symop_operation_xyz
'x, y, z'
'-x, y+1/2, -z+1/2'
'-x, -y, -z'
'x, -y-1/2, z-1/2'

loop_
_atom_site_label
_atom_site_type_symbol
_atom_site_fract_x
_atom_site_fract_y
_atom_site_fract_z
_atom_site_U_iso_or_equiv
_atom_site_adp_type
_atom_site_occupancy
_atom_site_site_symmetry_order
_atom_site_calc_flag
_atom_site_refinement_flags_posn
_atom_site_refinement_flags_adp
C1 C 0.8220(7) 0.1364(4) 0.9293(7) 0.0381(19) Uani 1 1 d . .
C2 C 0.8590(7) 0.1844(4) 0.8574(8) 0.041(2) Uani 1 1 d . .
H2A H 0.8907 0.1772 0.7862 0.049 Uiso 1 1 d R U
C3 C 0.8407(8) 0.2463(5) 0.9093(9) 0.054(2) Uani 1 1 d . .
H3A H 0.8594 0.2881 0.8801 0.064 Uiso 1 1 d R U
C4 C 0.7937(9) 0.2345(5) 1.0127(9) 0.054(2) Uani 1 1 d . .
H4A H 0.7746 0.2671 1.0671 0.065 Uiso 1 1 d R U
C5 C 0.7816(7) 0.1678(4) 1.0235(8) 0.044(2) Uani 1 1 d . .
H5A H 0.7524 0.1464 1.0872 0.053 Uiso 1 1 d R U
C6 C 0.8405(8) -0.1937(4) 0.9387(8) 0.044(2) Uani 1 1 d . .
H6A H 0.8104 -0.2011 1.0110 0.053 Uiso 1 1 d R U
C7 C 0.8678(8) -0.2424(4) 0.8604(8) 0.046(2) Uani 1 1 d . .
H7A H 0.8587 -0.2886 0.8694 0.055 Uiso 1 1 d R U
C8 C 0.9086(8) -0.2126(4) 0.7689(8) 0.044(2) Uani 1 1 d . .
H8A H 0.9334 -0.2342 0.7024 0.052 Uiso 1 1 d R U
C9 C 0.9107(7) -0.1441(4) 0.7901(7) 0.0346(18) Uani 1 1 d . .
C10 C 0.8688(7) -0.1337(4) 0.8968(7) 0.0370(18) Uani 1 1 d . .
H10A H 0.8604 -0.0922 0.9340 0.044 Uiso 1 1 d R U
C11 C 0.6603(8) 0.0380(5) 0.7685(8) 0.050(2) Uani 1 1 d . .
H11A H 0.6362 -0.0068 0.7581 0.060 Uiso 1 1 calc R U
H11B H 0.5939 0.0608 0.7901 0.060 Uiso 1 1 calc R U
C12 C 0.6635(7) 0.0634(5) 0.6412(8) 0.047(2) Uani 1 1 d . .
H12A H 0.5786 0.0576 0.5750 0.056 Uiso 1 1 calc R U
H12B H 0.6813 0.1090 0.6497 0.056 Uiso 1 1 calc R U
C13 C 0.7186(8) -0.0335(4) 0.5513(8) 0.046(2) Uani 1 1 d . .
H13A H 0.6515 -0.0307 0.4663 0.056 Uiso 1 1 calc R U
H13B H 0.6809 -0.0536 0.6091 0.056 Uiso 1 1 calc R U
C14 C 0.8291(9) -0.0753(5) 0.5430(8) 0.050(2) Uani 1 1 d . .
H14A H 0.8588 -0.0579 0.4769 0.060 Uiso 1 1 calc R U
H14B H 0.7955 -0.1179 0.5155 0.060 Uiso 1 1 calc R U
C15 C 0.7911(8) 0.0712(4) 0.4980(8) 0.045(2) Uani 1 1 d . .
H15A H 0.8633 0.0517 0.4808 0.054 Uiso 1 1 calc R U
H15B H 0.8190 0.1133 0.5342 0.054 Uiso 1 1 calc R U
C16 C 0.6798(7) 0.0797(4) 0.3697(8) 0.045(2) Uani 1 1 d . .
C17 C 0.5826(9) 0.1261(5) 0.3546(10) 0.060(3) Uani 1 1 d . .
H17A H 0.5841 0.1521 0.4234 0.072 Uiso 1 1 calc R U
C18 C 0.4840(10) 0.1321(6) 0.2338(13) 0.080(4) Uani 1 1 d . .
H18A H 0.4157 0.1601 0.2248 0.096 Uiso 1 1 calc R U
C19 C 0.4850(12) 0.0981(7) 0.1291(12) 0.085(4) Uani 1 1 d . .
H19A H 0.4206 0.1046 0.0489 0.102 Uiso 1 1 calc R U
C20 C 0.5816(11) 0.0541(6) 0.1423(9) 0.070(3) Uani 1 1 d . .
H20A H 0.5835 0.0308 0.0712 0.084 Uiso 1 1 calc R U
C21 C 0.6749(9) 0.0449(5) 0.2614(9) 0.055(2) Uani 1 1 d . .
H21A H 0.7380 0.0139 0.2701 0.065 Uiso 1 1 calc R U
C22 C 0.453(2) 0.1912(13) 0.691(2) 0.175(9) Uani 1 1 d D U
C23 C 0.435(3) 0.1856(13) 0.816(2) 0.214(11) Uani 1 1 d D U
H23A H 0.5137 0.1695 0.8791 0.321 Uiso 1 1 calc R U
H23B H 0.3653 0.1567 0.8075 0.321 Uiso 1 1 calc R U
H23C H 0.4157 0.2269 0.8419 0.321 Uiso 1 1 calc R U
Se1 Se 0.82564(8) 0.04670(4) 0.91172(8) 0.0416(3) Uani 1 1 d . .
Se2 Se 0.97794(8) -0.08254(4) 0.70457(8) 0.0413(3) Uani 1 1 d . .
Fe1 Fe 0.96941(10) 0.18948(5) 1.04903(11) 0.0345(3) Uani 1 1 d . .
Cu1 Cu 0.94522(9) 0.02532(5) 0.77111(10) 0.0433(3) Uani 1 1 d . .
N1 N 0.7623(6) 0.0316(3) 0.5983(6) 0.0401(16) Uani 1 1 d . .
N2 N 0.454(3) 0.1931(13) 0.585(3) 0.287(15) Uani 1 1 d D .
Br1 Br 1.11214(9) 0.09495(4) 0.76624(9) 0.0514(3) Uani 1 1 d . .

loop_
_atom_site_aniso_label
_atom_site_aniso_U_11
_atom_site_aniso_U_22
_atom_site_aniso_U_33
_atom_site_aniso_U_23
_atom_site_aniso_U_13
_atom_site_aniso_U_12
C1 0.043(4) 0.029(5) 0.037(5) 0.001(4) 0.008(3) 0.000(3)
C2 0.040(4) 0.035(5) 0.041(5) 0.001(4) 0.008(4) 0.004(4)
C3 0.058(5) 0.031(5) 0.061(6) 0.006(4) 0.008(5) 0.006(4)
C4 0.061(6) 0.038(6) 0.058(6) 0.002(5) 0.016(5) 0.016(4)
C5 0.034(4) 0.048(6) 0.049(5) -0.001(4) 0.014(4) 0.004(4)
C6 0.045(5) 0.039(5) 0.045(5) 0.010(4) 0.011(4) -0.003(4)
C7 0.047(5) 0.027(5) 0.053(6) 0.007(4) 0.002(4) -0.005(4)
C8 0.057(5) 0.030(5) 0.034(5) -0.007(4) 0.004(4) 0.000(4)
C9 0.046(4) 0.020(4) 0.034(4) -0.002(3) 0.009(3) 0.002(3)
C10 0.040(4) 0.034(5) 0.036(4) 0.004(4) 0.012(3) 0.009(4)
C11 0.042(5) 0.052(6) 0.059(6) -0.013(5) 0.021(4) -0.008(4)
C12 0.031(4) 0.055(6) 0.047(5) -0.001(4) 0.004(4) 0.002(4)
C13 0.052(5) 0.037(5) 0.043(5) -0.002(4) 0.009(4) -0.014(4)
C14 0.074(6) 0.044(6) 0.029(5) 0.002(4) 0.015(4) -0.007(5)
C15 0.042(4) 0.044(6) 0.042(5) 0.007(4) 0.006(4) -0.005(4)
C16 0.033(4) 0.047(6) 0.046(5) 0.014(4) 0.001(4) -0.004(4)
C17 0.055(6) 0.037(6) 0.069(6) 0.011(5) 0.000(5) -0.002(4)
C18 0.064(7) 0.060(8) 0.089(9) 0.029(7) -0.007(6) 0.005(5)
C19 0.071(8) 0.112(12) 0.055(7) 0.035(7) 0.000(6) -0.024(7)
C20 0.069(7) 0.090(9) 0.041(6) -0.002(6) 0.009(5) -0.023(7)
C21 0.058(6) 0.052(6) 0.055(6) 0.008(5) 0.021(5) -0.007(5)
C22 0.174(9) 0.174(9) 0.175(9) 0.000(2) 0.061(4) 0.001(2)
C23 0.205(13) 0.219(14) 0.215(13) 0.020(9) 0.069(9) -0.002(9)
Se1 0.0549(5) 0.0284(5) 0.0419(5) -0.0001(4) 0.0175(4) -0.0033(4)
Se2 0.0520(5) 0.0331(5) 0.0413(5) 0.0031(4) 0.0194(4) 0.0023(4)
Fe1 0.0438(6) 0.0204(6) 0.0370(7) 0.0000(5) 0.0112(5) 0.0023(5)
Cu1 0.0468(6) 0.0353(6) 0.0452(6) -0.0003(5) 0.0131(4) -0.0036(4)
N1 0.042(4) 0.030(4) 0.044(4) 0.003(3) 0.010(3) -0.008(3)
N2 0.42(4) 0.25(3) 0.23(3) 0.00(2) 0.17(3) 0.07(3)
Br1 0.0627(6) 0.0409(6) 0.0573(6) -0.0070(4) 0.0298(5) -0.0122(4)

loop_
_atom_type_symbol
_atom_type_description
_atom_type_scat_dispersion_real
_atom_type_scat_dispersion_imag
_atom_type_scat_source
C C 0.0033 0.0016 'International Tables Vol C Tables 4.2.6.8 and 6.1.1.4'
H H 0.0000 0.0000 'International Tables Vol C Tables 4.2.6.8 and 6.1.1.4'
Br Br -0.2901 2.4595 'International Tables Vol C Tables 4.2.6.8 and 6.1.1.4'
Cu Cu 0.3201 1.2651 'International Tables Vol C Tables 4.2.6.8 and 6.1.1.4'
Fe Fe 0.3463 0.8444 'International Tables Vol C Tables 4.2.6.8 and 6.1.1.4'
N N 0.0061 0.0033 'International Tables Vol C Tables 4.2.6.8 and 6.1.1.4'
Se Se -0.0929 2.2259 'International Tables Vol C Tables 4.2.6.8 and 6.1.1.4'

loop_
_geom_angle_atom_site_label_1
_geom_angle_atom_site_label_2
_geom_angle_atom_site_label_3
_geom_angle
_geom_angle_site_symmetry_1
_geom_angle_site_symmetry_3
C2 C1 C5 107.8(8) . .
C2 C1 Se1 128.4(6) . .
C5 C1 Se1 123.7(6) . .
C2 C1 Fe1 70.0(5) . .
C5 C1 Fe1 69.9(4) . .
Se1 C1 Fe1 124.8(4) . .
C1 C2 C3 107.5(8) . .
C1 C2 Fe1 69.0(4) . .
C3 C2 Fe1 70.1(5) . .
C1 C2 H2A 126.4 . .
C3 C2 H2A 126.2 . .
Fe1 C2 H2A 126.2 . .
C4 C3 C2 107.4(8) . .
C4 C3 Fe1 69.5(5) . .
C2 C3 Fe1 68.3(5) . .
C4 C3 H3A 126.4 . .
C2 C3 H3A 126.2 . .
Fe1 C3 H3A 126.3 . .
C5 C4 C3 108.0(8) . .
C5 C4 Fe1 69.0(5) . .
C3 C4 Fe1 69.8(5) . .
C5 C4 H4A 126.1 . .
C3 C4 H4A 125.9 . .
Fe1 C4 H4A 126.1 . .
C4 C5 C1 109.3(8) . .
C4 C5 Fe1 70.7(5) . .
C1 C5 Fe1 69.0(4) . .
C4 C5 H5A 125.3 . .
C1 C5 H5A 125.5 . .
Fe1 C5 H5A 125.2 . .
C10 C6 C7 108.4(7) . .
C10 C6 Fe1 69.2(4) . 3_757
C7 C6 Fe1 69.2(5) . 3_757
C10 C6 H6A 125.8 . .
C7 C6 H6A 125.7 . .
Fe1 C6 H6A 125.7 3_757 .
C8 C7 C6 108.1(8) . .
C8 C7 Fe1 70.1(5) . 3_757
C6 C7 Fe1 69.8(5) . 3_757
C8 C7 H7A 125.9 . .
C6 C7 H7A 126.0 . .
Fe1 C7 H7A 126.0 3_757 .
C7 C8 C9 108.4(8) . .
C7 C8 Fe1 70.1(5) . 3_757
C9 C8 Fe1 68.9(4) . 3_757
C7 C8 H8A 125.9 . .
C9 C8 H8A 125.7 . .
Fe1 C8 H8A 125.9 3_757 .
C10 C9 C8 107.1(7) . .
C10 C9 Se2 127.3(6) . .
C8 C9 Se2 125.2(6) . .
C10 C9 Fe1 69.5(4) . 3_757
C8 C9 Fe1 69.5(4) . 3_757
Se2 C9 Fe1 120.3(4) . 3_757
C6 C10 C9 108.0(7) . .
C6 C10 Fe1 70.4(5) . 3_757
C9 C10 Fe1 69.5(4) . 3_757
C6 C10 H10A 126.0 . .
C9 C10 H10A 126.0 . .
Fe1 C10 H10A 126.0 3_757 .
C12 C11 Se1 113.5(5) . .
C12 C11 H11A 108.9 . .
Se1 C11 H11A 108.9 . .
C12 C11 H11B 108.9 . .
Se1 C11 H11B 108.9 . .
H11A C11 H11B 107.7 . .
N1 C12 C11 113.4(7) . .
N1 C12 H12A 108.9 . .
C11 C12 H12A 108.9 . .
N1 C12 H12B 108.9 . .
C11 C12 H12B 108.9 . .
H12A C12 H12B 107.7 . .
N1 C13 C14 112.3(7) . .
N1 C13 H13A 109.1 . .
C14 C13 H13A 109.1 . .
N1 C13 H13B 109.1 . .
C14 C13 H13B 109.1 . .
H13A C13 H13B 107.9 . .
C13 C14 Se2 114.7(6) . .
C13 C14 H14A 108.6 . .
Se2 C14 H14A 108.6 . .
C13 C14 H14B 108.6 . .
Se2 C14 H14B 108.6 . .
H14A C14 H14B 107.6 . .
N1 C15 C16 116.2(6) . .
N1 C15 H15A 108.2 . .
C16 C15 H15A 108.2 . .
N1 C15 H15B 108.2 . .
C16 C15 H15B 108.2 . .
H15A C15 H15B 107.4 . .
C21 C16 C17 117.5(8) . .
C21 C16 C15 121.1(8) . .
C17 C16 C15 121.2(9) . .
C18 C17 C16 118.5(10) . .
C18 C17 H17A 120.7 . .
C16 C17 H17A 120.7 . .
C19 C18 C17 121.8(11) . .
C19 C18 H18A 119.1 . .
C17 C18 H18A 119.1 . .
C18 C19 C20 119.8(10) . .
C18 C19 H19A 120.1 . .
C20 C19 H19A 120.1 . .
C21 C20 C19 119.1(11) . .
C21 C20 H20A 120.5 . .
C19 C20 H20A 120.5 . .
C20 C21 C16 123.1(10) . .
C20 C21 H21A 118.5 . .
C16 C21 H21A 118.5 . .
N2 C22 C23 173(3) . .
C22 C23 H23A 109.5 . .
C22 C23 H23B 109.5 . .
H23A C23 H23B 109.5 . .
C22 C23 H23C 109.5 . .
H23A C23 H23C 109.5 . .
H23B C23 H23C 109.5 . .
C1 Se1 C11 97.4(4) . .
C1 Se1 Cu1 106.7(2) . .
C11 Se1 Cu1 91.5(2) . .
C9 Se2 C14 99.1(3) . .
C9 Se2 Cu1 110.6(2) . .
C14 Se2 Cu1 92.2(3) . .
C1 Fe1 C10 107.2(3) . 3_757
C1 Fe1 C9 116.0(3) . 3_757
C10 Fe1 C9 41.0(3) 3_757 3_757
C1 Fe1 C5 41.1(3) . .
C10 Fe1 C5 130.8(4) 3_757 .
C9 Fe1 C5 109.4(3) 3_757 .
C1 Fe1 C2 41.0(3) . .
C10 Fe1 C2 114.6(3) 3_757 .
C9 Fe1 C2 148.0(3) 3_757 .
C5 Fe1 C2 68.9(3) . .
C1 Fe1 C7 168.3(4) . 3_757
C10 Fe1 C7 68.9(3) 3_757 3_757
C9 Fe1 C7 68.8(3) 3_757 3_757
C5 Fe1 C7 149.4(4) . 3_757
C2 Fe1 C7 129.5(4) . 3_757
C1 Fe1 C8 150.4(3) . 3_757
C10 Fe1 C8 69.1(3) 3_757 3_757
C9 Fe1 C8 41.6(3) 3_757 3_757
C5 Fe1 C8 118.1(4) . 3_757
C2 Fe1 C8 168.1(4) . 3_757
C7 Fe1 C8 39.8(3) 3_757 3_757
C1 Fe1 C6 129.1(3) . 3_757
C10 Fe1 C6 40.4(3) 3_757 3_757
C9 Fe1 C6 68.3(3) 3_757 3_757
C5 Fe1 C6 168.9(4) . 3_757
C2 Fe1 C6 107.0(3) . 3_757
C7 Fe1 C6 41.0(3) 3_757 3_757
C8 Fe1 C6 67.9(4) 3_757 3_757
C1 Fe1 C4 69.0(4) . .
C10 Fe1 C4 169.8(4) 3_757 .
C9 Fe1 C4 131.2(4) 3_757 .
C5 Fe1 C4 40.3(4) . .
C2 Fe1 C4 69.2(4) . .
C7 Fe1 C4 116.7(4) 3_757 .
C8 Fe1 C4 109.3(4) 3_757 .
C6 Fe1 C4 149.3(4) 3_757 .
C1 Fe1 C3 69.3(3) . .
C10 Fe1 C3 148.1(3) 3_757 .
C9 Fe1 C3 169.7(4) 3_757 .
C5 Fe1 C3 68.2(4) . .
C2 Fe1 C3 41.6(3) . .
C7 Fe1 C3 107.9(3) 3_757 .
C8 Fe1 C3 129.8(4) 3_757 .
C6 Fe1 C3 116.1(4) 3_757 .
C4 Fe1 C3 40.6(4) . .
N1 Cu1 Br1 114.74(17) . .
N1 Cu1 Se1 90.39(18) . .
Br1 Cu1 Se1 120.54(5) . .
N1 Cu1 Se2 88.93(17) . .
Br1 Cu1 Se2 111.37(5) . .
Se1 Cu1 Se2 122.64(5) . .
C13 N1 C12 109.8(6) . .
C13 N1 C15 112.1(6) . .
C12 N1 C15 110.9(7) . .
C13 N1 Cu1 109.3(5) . .
C12 N1 Cu1 107.1(5) . .
C15 N1 Cu1 107.5(4) . .

loop_
_geom_bond_atom_site_label_1
_geom_bond_atom_site_label_2
_geom_bond_distance
_geom_bond_site_symmetry_2
C1 C2 1.424(11) .
C1 C5 1.427(11) .
C1 Se1 1.886(8) .
C1 Fe1 2.025(8) .
C2 C3 1.457(12) .
C2 Fe1 2.038(8) .
C2 H2A 0.9787 .
C3 C4 1.432(13) .
C3 Fe1 2.063(9) .
C3 H3A 0.9782 .
C4 C5 1.410(13) .
C4 Fe1 2.059(9) .
C4 H4A 0.9785 .
C5 Fe1 2.037(8) .
C5 H5A 0.9783 .
C6 C10 1.410(11) .
C6 C7 1.434(12) .
C6 Fe1 2.051(8) 3_757
C6 H6A 0.9783 .
C7 C8 1.391(12) .
C7 Fe1 2.043(8) 3_757
C7 H7A 0.9780 .
C8 C9 1.449(11) .
C8 Fe1 2.044(8) 3_757
C8 H8A 0.9785 .
C9 C10 1.426(11) .
C9 Se2 1.894(8) .
C9 Fe1 2.036(8) 3_757
C10 Fe1 2.035(7) 3_757
C10 H10A 0.9782 .
C11 C12 1.515(12) .
C11 Se1 1.955(8) .
C11 H11A 0.9700 .
C11 H11B 0.9700 .
C12 N1 1.488(11) .
C12 H12A 0.9700 .
C12 H12B 0.9700 .
C13 N1 1.476(10) .
C13 C14 1.526(13) .
C13 H13A 0.9700 .
C13 H13B 0.9700 .
C14 Se2 1.958(9) .
C14 H14A 0.9700 .
C14 H14B 0.9700 .
C15 N1 1.503(10) .
C15 C16 1.522(11) .
C15 H15A 0.9700 .
C15 H15B 0.9700 .
C16 C21 1.384(13) .
C16 C17 1.410(13) .
C17 C18 1.397(14) .
C17 H17A 0.9300 .
C18 C19 1.361(17) .
C18 H18A 0.9300 .
C19 C20 1.375(17) .
C19 H19A 0.9300 .
C20 C21 1.368(13) .
C20 H20A 0.9300 .
C21 H21A 0.9300 .
C22 N2 1.172(16) .
C22 C23 1.460(17) .
C23 H23A 0.9600 .
C23 H23B 0.9600 .
C23 H23C 0.9600 .
Se1 Cu1 2.4054(14) .
Se2 Cu1 2.4364(16) .
Fe1 C10 2.035(7) 3_757
Fe1 C9 2.036(8) 3_757
Fe1 C7 2.043(8) 3_757
Fe1 C8 2.044(8) 3_757
Fe1 C6 2.051(8) 3_757
Cu1 N1 2.237(6) .
Cu1 Br1 2.3594(15) .

loop_
_geom_torsion_atom_site_label_1
_geom_torsion_atom_site_label_2
_geom_torsion_atom_site_label_3
_geom_torsion_atom_site_label_4
_geom_torsion
_geom_torsion_site_symmetry_1
_geom_torsion_site_symmetry_4
C5 C1 C2 C3 0.1(9) . .
Se1 C1 C2 C3 -178.9(6) . .
Fe1 C1 C2 C3 -59.8(5) . .
C5 C1 C2 Fe1 59.9(5) . .
Se1 C1 C2 Fe1 -119.1(6) . .
C1 C2 C3 C4 0.4(9) . .
Fe1 C2 C3 C4 -58.7(6) . .
C1 C2 C3 Fe1 59.1(5) . .
C2 C3 C4 C5 -0.7(10) . .
Fe1 C3 C4 C5 -58.6(6) . .
C2 C3 C4 Fe1 57.9(6) . .
C3 C4 C5 C1 0.8(10) . .
Fe1 C4 C5 C1 -58.4(5) . .
C3 C4 C5 Fe1 59.1(6) . .
C2 C1 C5 C4 -0.5(9) . .
Se1 C1 C5 C4 178.5(6) . .
Fe1 C1 C5 C4 59.4(6) . .
C2 C1 C5 Fe1 -60.0(5) . .
Se1 C1 C5 Fe1 119.1(6) . .
C10 C6 C7 C8 -1.7(9) . .
Fe1 C6 C7 C8 -59.9(6) 3_757 .
C10 C6 C7 Fe1 58.2(5) . 3_757
C6 C7 C8 C9 1.3(9) . .
Fe1 C7 C8 C9 -58.4(5) 3_757 .
C6 C7 C8 Fe1 59.7(6) . 3_757
C7 C8 C9 C10 -0.4(9) . .
Fe1 C8 C9 C10 -59.6(5) 3_757 .
C7 C8 C9 Se2 172.4(6) . .
Fe1 C8 C9 Se2 113.3(6) 3_757 .
C7 C8 C9 Fe1 59.1(6) . 3_757
C7 C6 C10 C9 1.4(9) . .
Fe1 C6 C10 C9 59.6(5) 3_757 .
C7 C6 C10 Fe1 -58.2(6) . 3_757
C8 C9 C10 C6 -0.6(8) . .
Se2 C9 C10 C6 -173.3(6) . .
Fe1 C9 C10 C6 -60.2(5) 3_757 .
C8 C9 C10 Fe1 59.6(5) . 3_757
Se2 C9 C10 Fe1 -113.0(6) . 3_757
Se1 C11 C12 N1 58.7(9) . .
N1 C13 C14 Se2 55.7(8) . .
N1 C15 C16 C21 -102.5(10) . .
N1 C15 C16 C17 81.7(11) . .
C21 C16 C17 C18 3.2(13) . .
C15 C16 C17 C18 179.1(8) . .
C16 C17 C18 C19 -5.1(16) . .
C17 C18 C19 C20 3.3(18) . .
C18 C19 C20 C21 0.4(16) . .
C19 C20 C21 C16 -2.3(15) . .
C17 C16 C21 C20 0.5(13) . .
C15 C16 C21 C20 -175.5(8) . .
C2 C1 Se1 C11 -82.7(7) . .
C5 C1 Se1 C11 98.4(7) . .
Fe1 C1 Se1 C11 -173.9(5) . .
C2 C1 Se1 Cu1 11.1(7) . .
C5 C1 Se1 Cu1 -167.8(6) . .
Fe1 C1 Se1 Cu1 -80.1(5) . .
C10 C9 Se2 C14 -107.4(7) . .
C8 C9 Se2 C14 81.2(7) . .
Fe1 C9 Se2 C14 166.4(4) 3_757 .
C10 C9 Se2 Cu1 -11.6(7) . .
C8 C9 Se2 Cu1 177.1(6) . .
Fe1 C9 Se2 Cu1 -97.8(4) 3_757 .
C14 C13 N1 C12 -163.4(7) . .
C14 C13 N1 C15 72.9(8) . .
C14 C13 N1 Cu1 -46.1(8) . .
C11 C12 N1 C13 73.7(8) . .
C11 C12 N1 C15 -162.0(7) . .
C11 C12 N1 Cu1 -44.9(8) . .
C16 C15 N1 C13 57.9(10) . .
C16 C15 N1 C12 -65.2(10) . .
C16 C15 N1 Cu1 178.0(6) . .
